data_7229282
loop_
_publ_author_name
'Chen, Yi-Ting'
'Wu, Pei-Jhen'
'Peng, Chia-Yu'
'Shen, Jiun-Yi'
'Tsai, Cheng-Cheng'
'Hu, Wei-Ping'
'Chou, Pi-Tai'

_publ_section_title
;
 A Study of Competitive Multiple Hydrogen Bonding Effect and Its
 Associated Excited-State Proton Transfer Tautomerism
;
_journal_name_full 'Phys. Chem. Chem. Phys.'
_journal_paper_doi 10.1039/C7CP05002J
_journal_year 2017
_chemical_formula_sum 'C12 H8 O4'
_chemical_formula_weight 216.18
_chemical_name_systematic
; 
 ? 
;
_space_group_IT_number 14
_symmetry_cell_setting monoclinic
_symmetry_space_group_name_Hall '-P 2yn'
_symmetry_space_group_name_H-M 'P 1 21/n 1'
_atom_sites_solution_hydrogens geom
_atom_sites_solution_primary direct
_atom_sites_solution_secondary difmap
_audit_block_doi 10.5517/ccdc.csd.cc1phg3r
_audit_creation_method SHELXL-97
_audit_update_record
;
2017-07-23 deposited with the CCDC.
2017-10-03 downloaded from the CCDC.
;
_cell_angle_alpha 90.00
_cell_angle_beta 90.367(5)
_cell_angle_gamma 90.00
_cell_formula_units_Z 4
_cell_length_a 3.7960(3)
_cell_length_b 18.3816(13)
_cell_length_c 13.3342(10)
_cell_measurement_reflns_used 5414
_cell_measurement_temperature 200(2)
_cell_measurement_theta_max 27.50
_cell_measurement_theta_min 1.89
_cell_volume 930.40(12)
_computing_cell_refinement DENZO-SMN
_computing_data_collection 'NONIUS COLLECT'
_computing_data_reduction DENZO-SMN
_computing_molecular_graphics 'Bruker SHELXTL'
_computing_publication_material 'Bruker SHELXTL'
_computing_structure_refinement 'SHELXL-97 (Sheldrick, 2008)'
_computing_structure_solution 'SHELXS-97 (Sheldrick, 2008)'
_diffrn_ambient_temperature 200(2)
_diffrn_measured_fraction_theta_full 0.990
_diffrn_measured_fraction_theta_max 0.990
_diffrn_measurement_device_type 'NONIUS KappaCCD'
_diffrn_measurement_method '\w scans'
_diffrn_radiation_monochromator graphite
_diffrn_radiation_source 'fine-focus sealed tube'
_diffrn_radiation_type MoK\a
_diffrn_radiation_wavelength 0.71073
_diffrn_reflns_av_R_equivalents 0.0406
_diffrn_reflns_av_sigmaI/netI 0.0476
_diffrn_reflns_limit_h_max 4
_diffrn_reflns_limit_h_min -4
_diffrn_reflns_limit_k_max 23
_diffrn_reflns_limit_k_min -23
_diffrn_reflns_limit_l_max 17
_diffrn_reflns_limit_l_min -17
_diffrn_reflns_number 5414
_diffrn_reflns_theta_full 27.50
_diffrn_reflns_theta_max 27.50
_diffrn_reflns_theta_min 1.89
_exptl_absorpt_coefficient_mu 0.117
_exptl_absorpt_correction_T_max 0.9884
_exptl_absorpt_correction_T_min 0.9546
_exptl_absorpt_correction_type multi-scan
_exptl_absorpt_process_details 'SORTAV (Blessing, 1995)'
_exptl_crystal_colour yellow
_exptl_crystal_density_diffrn 1.543
_exptl_crystal_density_method 'not measured'
_exptl_crystal_description needle
_exptl_crystal_F_000 448
_exptl_crystal_size_max 0.40
_exptl_crystal_size_mid 0.10
_exptl_crystal_size_min 0.10
_refine_diff_density_max 0.308
_refine_diff_density_min -0.343
_refine_diff_density_rms 0.093
_refine_ls_extinction_method none
_refine_ls_goodness_of_fit_ref 1.105
_refine_ls_hydrogen_treatment constr
_refine_ls_matrix_type full
_refine_ls_number_parameters 147
_refine_ls_number_reflns 2092
_refine_ls_number_restraints 0
_refine_ls_restrained_S_all 1.105
_refine_ls_R_factor_all 0.1107
_refine_ls_R_factor_gt 0.0740
_refine_ls_shift/su_max 0.000
_refine_ls_shift/su_mean 0.000
_refine_ls_structure_factor_coef Fsqd
_refine_ls_weighting_details 'calc w=1/[\s^2^(Fo^2^)+(0.1117P)^2^+1.6984P] where P=(Fo^2^+2Fc^2^)/3'
_refine_ls_weighting_scheme calc
_refine_ls_wR_factor_gt 0.2515
_refine_ls_wR_factor_ref 0.2722
_reflns_number_gt 1366
_reflns_number_total 2092
_reflns_threshold_expression >2sigma(I)
_cod_data_source_file c7cp05002j2.cif
_cod_data_source_block ic17443
_cod_depositor_comments
;
The following automatic conversions were performed:

'_symmetry_cell_setting' value 'Monoclinic' changed to 'monoclinic'
according to
/home/data/users/saulius/crontab/automatic-downloads/rss-feeds/RSC/lib/dictionaries/cif_core.dic
dictionary named 'cif_core.dic' version 2.4.2 from 2011-04-26.

Automatic conversion script
Id: cif_fix_values 4973 2017-02-22 13:04:09Z antanas 
;
_cod_original_sg_symbol_H-M P2(1)/n
_cod_database_code 7229282

loop_
_symmetry_equiv_pos_as_xyz
'x, y, z'
'-x+1/2, y+1/2, -z+1/2'
'-x, -y, -z'
'x-1/2, -y-1/2, z-1/2'

loop_
_atom_site_label
_atom_site_type_symbol
_atom_site_fract_x
_atom_site_fract_y
_atom_site_fract_z
_atom_site_U_iso_or_equiv
_atom_site_adp_type
_atom_site_occupancy
_atom_site_symmetry_multiplicity
_atom_site_calc_flag
_atom_site_refinement_flags
O1 O 0.2091(9) 0.46643(15) 0.08143(19) 0.0468(8) Uani 1 1 d .
H1 H 0.0991 0.5059 0.0755 0.070 Uiso 1 1 calc R
O2 O 0.4680(8) 0.33835(16) 0.03472(19) 0.0472(8) Uani 1 1 d .
H2 H 0.4005 0.3809 0.0218 0.071 Uiso 1 1 calc R
O3 O -0.0568(9) 0.58727(16) 0.1344(2) 0.0548(9) Uani 1 1 d .
O4 O 1.0165(9) 0.16337(16) 0.1095(2) 0.0513(8) Uani 1 1 d .
C1 C 0.2803(10) 0.4541(2) 0.1790(3) 0.0365(9) Uani 1 1 d .
C2 C 0.1928(10) 0.5047(2) 0.2518(3) 0.0379(9) Uani 1 1 d .
C3 C 0.2668(11) 0.4902(2) 0.3542(3) 0.0412(9) Uani 1 1 d .
H3 H 0.2023 0.5247 0.4039 0.049 Uiso 1 1 calc R
C4 C 0.4303(10) 0.4271(2) 0.3818(3) 0.0395(9) Uani 1 1 d .
H4 H 0.4791 0.4182 0.4507 0.047 Uiso 1 1 calc R
C5 C 0.5287(10) 0.3743(2) 0.3087(3) 0.0353(9) Uani 1 1 d .
C6 C 0.7025(10) 0.3094(2) 0.3371(3) 0.0387(9) Uani 1 1 d .
H6 H 0.7513 0.3004 0.4060 0.046 Uiso 1 1 calc R
C7 C 0.8012(10) 0.2594(2) 0.2670(3) 0.0382(9) Uani 1 1 d .
H7 H 0.9223 0.2167 0.2877 0.046 Uiso 1 1 calc R
C8 C 0.7258(10) 0.2702(2) 0.1640(3) 0.0374(9) Uani 1 1 d .
C9 C 0.5454(10) 0.3329(2) 0.1332(3) 0.0351(9) Uani 1 1 d .
C10 C 0.4521(10) 0.3870(2) 0.2053(3) 0.0344(8) Uani 1 1 d .
C11 C 0.0194(11) 0.5712(2) 0.2226(3) 0.0461(10) Uani 1 1 d .
H11 H -0.0406 0.6048 0.2738 0.055 Uiso 1 1 calc R
C12 C 0.8422(11) 0.2177(2) 0.0894(3) 0.0428(10) Uani 1 1 d .
H12 H 0.7795 0.2260 0.0213 0.051 Uiso 1 1 calc R

loop_
_atom_site_aniso_label
_atom_site_aniso_U_11
_atom_site_aniso_U_22
_atom_site_aniso_U_33
_atom_site_aniso_U_23
_atom_site_aniso_U_13
_atom_site_aniso_U_12
O1 0.069(2) 0.0404(16) 0.0314(14) 0.0025(11) -0.0018(13) 0.0079(14)
O2 0.067(2) 0.0469(17) 0.0281(13) -0.0032(12) -0.0006(13) 0.0123(15)
O3 0.072(2) 0.0443(17) 0.0486(18) 0.0032(14) -0.0051(16) 0.0104(15)
O4 0.0606(19) 0.0406(16) 0.0527(18) -0.0049(13) -0.0012(15) 0.0093(14)
C1 0.040(2) 0.039(2) 0.0304(18) 0.0014(15) -0.0009(16) -0.0053(17)
C2 0.039(2) 0.037(2) 0.038(2) -0.0019(16) 0.0002(16) -0.0054(16)
C3 0.044(2) 0.042(2) 0.038(2) -0.0079(17) 0.0033(17) -0.0045(18)
C4 0.043(2) 0.045(2) 0.0304(18) -0.0027(16) 0.0002(16) -0.0049(17)
C5 0.036(2) 0.039(2) 0.0319(18) -0.0003(15) 0.0014(15) -0.0079(16)
C6 0.041(2) 0.043(2) 0.0321(18) 0.0045(16) -0.0044(16) -0.0091(17)
C7 0.038(2) 0.036(2) 0.040(2) 0.0057(16) -0.0026(16) -0.0029(16)
C8 0.036(2) 0.037(2) 0.038(2) -0.0003(16) -0.0009(16) -0.0043(16)
C9 0.040(2) 0.0351(19) 0.0301(18) 0.0004(15) -0.0015(15) -0.0021(16)
C10 0.036(2) 0.0366(19) 0.0301(18) -0.0007(14) 0.0008(15) -0.0031(15)
C11 0.048(2) 0.042(2) 0.049(2) -0.0050(18) 0.0014(19) -0.0009(18)
C12 0.046(2) 0.041(2) 0.041(2) -0.0050(17) -0.0030(18) -0.0017(18)

loop_
_atom_type_symbol
_atom_type_description
_atom_type_scat_dispersion_real
_atom_type_scat_dispersion_imag
_atom_type_scat_source
C C 0.0033 0.0016 'International Tables Vol C Tables 4.2.6.8 and 6.1.1.4'
H H 0.0000 0.0000 'International Tables Vol C Tables 4.2.6.8 and 6.1.1.4'
O O 0.0106 0.0060 'International Tables Vol C Tables 4.2.6.8 and 6.1.1.4'

loop_
_geom_angle_atom_site_label_1
_geom_angle_atom_site_label_2
_geom_angle_atom_site_label_3
_geom_angle
O1 C1 C2 121.1(3)
O1 C1 C10 117.9(3)
C2 C1 C10 120.9(3)
C1 C2 C3 120.1(4)
C1 C2 C11 119.3(4)
C3 C2 C11 120.5(4)
C4 C3 C2 120.4(4)
C3 C4 C5 120.9(4)
C6 C5 C4 121.0(3)
C6 C5 C10 119.3(3)
C4 C5 C10 119.8(3)
C7 C6 C5 121.0(3)
C6 C7 C8 121.0(4)
C9 C8 C7 119.7(3)
C9 C8 C12 119.7(3)
C7 C8 C12 120.6(4)
O2 C9 C8 116.7(3)
O2 C9 C10 123.4(3)
C8 C9 C10 119.9(3)
C5 C10 C9 119.1(3)
C5 C10 C1 117.8(3)
C9 C10 C1 123.2(3)
O3 C11 C2 124.1(4)
O4 C12 C8 123.8(4)

loop_
_geom_bond_atom_site_label_1
_geom_bond_atom_site_label_2
_geom_bond_distance
O1 C1 1.346(4)
O2 C9 1.348(4)
O3 C11 1.244(5)
O4 C12 1.226(5)
C1 C2 1.387(5)
C1 C10 1.437(5)
C2 C3 1.417(5)
C2 C11 1.441(6)
C3 C4 1.365(6)
C4 C5 1.426(5)
C5 C6 1.415(5)
C5 C10 1.427(5)
C6 C7 1.365(6)
C7 C8 1.415(5)
C8 C9 1.401(5)
C8 C12 1.457(5)
C9 C10 1.429(5)

loop_
_geom_hbond_atom_site_label_D
_geom_hbond_atom_site_label_H
_geom_hbond_atom_site_label_A
_geom_hbond_distance_DH
_geom_hbond_distance_HA
_geom_hbond_distance_DA
_geom_hbond_angle_DHA
_geom_hbond_site_symmetry_A
O1 H1 O3 0.84 1.79 2.542(4) 147.6 .
O1 H1 O1 0.84 2.44 2.952(5) 119.7 3_565
O2 H2 O1 0.84 1.91 2.628(4) 142.9 .
O2 H2 O3 0.84 2.52 3.058(4) 122.8 3_565
